data_7238942
loop_
_publ_author_name
'Deredas, D.'
'Albrecht, \/L.'
'Maniukiewicz, W.'
'Wojciechowski, J.'
'Wolf, W. M.'
'Paluch, P.'
'Janecki, T.'
'R\'o\.zalski, M.'
'Krajewska, U.'
'Janecka, A.'
'Krawczyk, H.'

_publ_section_title
;
 Three-component reaction of 3-(diethoxyphosphoryl)coumarin, enolizable
 ketones and primary amines: Simple, stereoselective synthesis of
 benzo[1,3]oxazocine skeletons
;
_journal_issue 19
_journal_name_full 'RSC Advances'
_journal_page_first 6821
_journal_paper_doi 10.1039/c3ra40184g
_journal_volume 3
_journal_year 2013
_chemical_formula_moiety 'C26 H32 N O5 P'
_chemical_formula_sum 'C26 H32 N O5 P'
_chemical_formula_weight 469.50
_chemical_melting_point 412(1)
_chemical_name_systematic
;
diethyl ((4aR*,9R*,9aR*,11R*)-13-benzyl-12-oxo-1,2,3,4,9,9a-hexahydro-4a,9-
(epiminoethano)xanthen-11-yl)phosphonate
;
_space_group_IT_number 2
_space_group_name_Hall '-P 1'
_space_group_name_H-M_alt 'P -1'
_symmetry_cell_setting triclinic
_symmetry_space_group_name_Hall '-P 1'
_symmetry_space_group_name_H-M 'P -1'
_cell_angle_alpha 87.909(5)
_cell_angle_beta 70.260(5)
_cell_angle_gamma 69.399(5)
_cell_formula_units_Z 2
_cell_length_a 10.3639(19)
_cell_length_b 11.350(2)
_cell_length_c 11.563(2)
_cell_measurement_temperature 291(1)
_cell_volume 1193.1(4)
_computing_cell_refinement 'Bruker SAINT'
_computing_data_collection 'Bruker APEX2'
_computing_data_reduction 'Bruker SAINT'
_computing_molecular_graphics 'Bruker SHELXTL'
_computing_publication_material 'Bruker SHELXTL'
_computing_structure_refinement 'SHELXL-97 (Sheldrick, 2008)'
_computing_structure_solution 'SHELXS-97 (Sheldrick, 2008)'
_diffrn_ambient_temperature 291(2)
_diffrn_measured_fraction_theta_full 0.976
_diffrn_measured_fraction_theta_max 0.976
_diffrn_radiation_monochromator graphite
_diffrn_radiation_source 'fine-focus sealed tube'
_diffrn_radiation_type CuK\a
_diffrn_radiation_wavelength 1.54178
_diffrn_reflns_av_R_equivalents 0.0493
_diffrn_reflns_limit_h_max 12
_diffrn_reflns_limit_h_min -11
_diffrn_reflns_limit_k_max 13
_diffrn_reflns_limit_k_min -13
_diffrn_reflns_limit_l_max 13
_diffrn_reflns_limit_l_min -13
_diffrn_reflns_number 23765
_diffrn_reflns_theta_full 67.95
_diffrn_reflns_theta_max 67.95
_diffrn_reflns_theta_min 4.08
_exptl_absorpt_coefficient_mu 1.330
_exptl_absorpt_correction_T_max 0.7662
_exptl_absorpt_correction_T_min 0.6511
_exptl_absorpt_correction_type multi-scan
_exptl_absorpt_process_details 'Bruker SADABS'
_exptl_crystal_colour colourless
_exptl_crystal_density_diffrn 1.307
_exptl_crystal_description prism
_exptl_crystal_F_000 500
_exptl_crystal_preparation
;
slow evaporation from diethyl ether solution
;
_exptl_crystal_size_max 0.50
_exptl_crystal_size_mid 0.30
_exptl_crystal_size_min 0.20
_refine_diff_density_max 0.567
_refine_diff_density_min -0.337
_refine_diff_density_rms 0.074
_refine_ls_goodness_of_fit_ref 1.052
_refine_ls_matrix_type full
_refine_ls_number_parameters 300
_refine_ls_number_reflns 4157
_refine_ls_number_restraints 0
_refine_ls_restrained_S_all 1.052
_refine_ls_R_factor_all 0.0604
_refine_ls_R_factor_gt 0.0596
_refine_ls_shift/su_max 0.005
_refine_ls_shift/su_mean 0.001
_refine_ls_structure_factor_coef Fsqd
_refine_ls_weighting_details 'calc w=1/[\s^2^(Fo^2^)+(0.1176P)^2^+0.4182P] where P=(Fo^2^+2Fc^2^)/3'
_refine_ls_weighting_scheme calc
_refine_ls_wR_factor_gt 0.1745
_refine_ls_wR_factor_ref 0.1755
_reflns_number_gt 4022
_reflns_number_total 4157
_reflns_threshold_expression >2sigma(I)
_cod_data_source_file c3ra40184g.txt
_cod_data_source_block 23
_cod_depositor_comments
;
The following automatic conversions were performed:

data item '_symmetry_cell_setting' value 'Triclinic' was changed to
'triclinic' in accordance with the
/home/saulius/struct/COD-crude-data/automatic-downloads/DataCite-retrospective/RSC/depositions/lib/dictionaries/cif_core.dic
dictionary named 'cif_core.dic' version 2.4.2 last updated on
2011-04-26.

Automatic conversion script
Id: cif_fix_values 6909 2019-04-08 15:41:33Z antanas 
;
_cod_database_code 7238942

loop_
_symmetry_equiv_pos_as_xyz
'x, y, z'
'-x, -y, -z'

loop_
_atom_site_label
_atom_site_type_symbol
_atom_site_fract_x
_atom_site_fract_y
_atom_site_fract_z
_atom_site_U_iso_or_equiv
_atom_site_adp_type
_atom_site_occupancy
_atom_site_symmetry_multiplicity
_atom_site_calc_flag
_atom_site_refinement_flags
P1 P 0.04545(4) 0.77650(4) 0.78443(4) 0.0443(3) Uani 1 1 d .
O1 O 0.53795(12) 0.75683(11) 0.80704(11) 0.0444(4) Uani 1 1 d .
O2 O 0.28745(16) 0.84792(13) 0.57057(12) 0.0541(4) Uani 1 1 d .
O3 O -0.01476(16) 0.90333(14) 0.84866(15) 0.0613(5) Uani 1 1 d .
O4 O 0.00131(15) 0.67232(14) 0.86376(14) 0.0555(4) Uani 1 1 d .
O5 O -0.00171(17) 0.76782(14) 0.67017(15) 0.0603(4) Uani 1 1 d .
N1 N 0.34707(15) 0.87397(13) 0.73660(13) 0.0408(4) Uani 1 1 d .
C1 C 0.38084(18) 0.82974(15) 0.84750(16) 0.0412(4) Uani 1 1 d .
C2 C 0.29518(17) 0.74679(15) 0.91342(15) 0.0398(4) Uani 1 1 d .
H2 H 0.1903 0.7991 0.9440 0.048 Uiso 1 1 calc R
C3 C 0.3397(2) 0.69660(18) 1.02403(17) 0.0502(5) Uani 1 1 d .
H3A H 0.2845 0.6444 1.0654 0.060 Uiso 1 1 calc R
H3B H 0.4434 0.6444 0.9956 0.060 Uiso 1 1 calc R
C4 C 0.3107(3) 0.8053(2) 1.11498(19) 0.0606(6) Uani 1 1 d .
H4A H 0.2058 0.8528 1.1495 0.073 Uiso 1 1 calc R
H4B H 0.3445 0.7715 1.1821 0.073 Uiso 1 1 calc R
C5 C 0.3898(2) 0.8923(2) 1.0505(2) 0.0583(5) Uani 1 1 d .
H5A H 0.4951 0.8476 1.0267 0.070 Uiso 1 1 calc R
H5B H 0.3629 0.9646 1.1076 0.070 Uiso 1 1 calc R
C6 C 0.3527(2) 0.93856(17) 0.93647(18) 0.0486(5) Uani 1 1 d .
H6A H 0.2501 0.9932 0.9614 0.058 Uiso 1 1 calc R
H6B H 0.4116 0.9879 0.8948 0.058 Uiso 1 1 calc R
C7 C 0.58137(19) 0.64176(16) 0.74396(15) 0.0422(4) Uani 1 1 d .
C8 C 0.7310(2) 0.58502(19) 0.67530(18) 0.0518(5) Uani 1 1 d .
H8 H 0.7955 0.6257 0.6733 0.062 Uiso 1 1 calc R
C9 C 0.7830(2) 0.4676(2) 0.61008(19) 0.0602(6) Uani 1 1 d .
H9 H 0.8823 0.4304 0.5631 0.072 Uiso 1 1 calc R
C10 C 0.6889(2) 0.40619(19) 0.6145(2) 0.0586(6) Uani 1 1 d .
H10 H 0.7246 0.3269 0.5719 0.070 Uiso 1 1 calc R
C11 C 0.5406(2) 0.46275(18) 0.68265(19) 0.0519(5) Uani 1 1 d .
H11 H 0.4775 0.4207 0.6849 0.062 Uiso 1 1 calc R
C12 C 0.48410(19) 0.58096(16) 0.74781(16) 0.0423(4) Uani 1 1 d .
C13 C 0.32027(18) 0.64514(15) 0.81776(15) 0.0397(4) Uani 1 1 d .
H13 H 0.2787 0.5827 0.8580 0.048 Uiso 1 1 calc R
C14 C 0.24581(18) 0.70853(15) 0.72560(16) 0.0399(4) Uani 1 1 d .
H14 H 0.2754 0.6444 0.6578 0.048 Uiso 1 1 calc R
C15 C 0.29589(18) 0.81538(16) 0.67053(15) 0.0408(4) Uani 1 1 d .
C16 C 0.40935(19) 0.96681(16) 0.67256(16) 0.0460(5) Uani 1 1 d .
H16A H 0.4525 0.9401 0.5849 0.055 Uiso 1 1 calc R
H16B H 0.4880 0.9658 0.7006 0.055 Uiso 1 1 calc R
C17 C 0.30120(19) 1.10122(16) 0.69113(15) 0.0427(4) Uani 1 1 d .
C18 C 0.1499(2) 1.13412(19) 0.7406(2) 0.0592(6) Uani 1 1 d .
H18 H 0.1100 1.0729 0.7714 0.071 Uiso 1 1 calc R
C19 C 0.0583(3) 1.2578(2) 0.7442(3) 0.0742(7) Uani 1 1 d .
H19 H -0.0430 1.2786 0.7768 0.089 Uiso 1 1 calc R
C20 C 0.1136(3) 1.3500(2) 0.7008(3) 0.0733(7) Uani 1 1 d .
H20 H 0.0508 1.4332 0.7056 0.088 Uiso 1 1 calc R
C21 C 0.2640(3) 1.3183(2) 0.6496(2) 0.0652(6) Uani 1 1 d .
H21 H 0.3029 1.3795 0.6168 0.078 Uiso 1 1 calc R
C22 C 0.3562(2) 1.19592(18) 0.64722(19) 0.0511(5) Uani 1 1 d .
H22 H 0.4574 1.1762 0.6156 0.061 Uiso 1 1 calc R
C23 C -0.1535(3) 0.7094(3) 0.9430(3) 0.0864(9) Uani 1 1 d .
H23A H -0.1718 0.7636 1.0142 0.104 Uiso 1 1 calc R
H23B H -0.2153 0.7574 0.8977 0.104 Uiso 1 1 calc R
C24 C -0.1917(3) 0.6017(3) 0.9838(3) 0.0837(8) Uani 1 1 d .
H24A H -0.2934 0.6292 1.0352 0.126 Uiso 1 1 calc R
H24B H -0.1320 0.5550 1.0300 0.126 Uiso 1 1 calc R
H24C H -0.1752 0.5486 0.9135 0.126 Uiso 1 1 calc R
C25 C -0.0454(3) 0.8765(3) 0.6018(3) 0.0744(7) Uani 1 1 d .
H25A H -0.0452 0.9506 0.6410 0.089 Uiso 1 1 calc R
H25B H 0.0251 0.8608 0.5183 0.089 Uiso 1 1 calc R
C26 C -0.1902(3) 0.9004(3) 0.5977(3) 0.0890(9) Uani 1 1 d .
H26A H -0.2593 0.9124 0.6803 0.134 Uiso 1 1 calc R
H26B H -0.1886 0.8296 0.5535 0.134 Uiso 1 1 calc R
H26C H -0.2190 0.9750 0.5566 0.134 Uiso 1 1 calc R

loop_
_atom_site_aniso_label
_atom_site_aniso_U_11
_atom_site_aniso_U_22
_atom_site_aniso_U_33
_atom_site_aniso_U_23
_atom_site_aniso_U_13
_atom_site_aniso_U_12
P1 0.0303(4) 0.0379(4) 0.0620(4) 0.0067(3) -0.0146(3) -0.0108(3)
O1 0.0280(7) 0.0401(7) 0.0592(7) -0.0011(5) -0.0104(5) -0.0093(5)
O2 0.0528(8) 0.0572(8) 0.0521(7) 0.0135(6) -0.0184(6) -0.0204(7)
O3 0.0382(8) 0.0451(8) 0.0861(10) -0.0035(7) -0.0095(7) -0.0088(6)
O4 0.0365(8) 0.0517(8) 0.0752(9) 0.0173(6) -0.0147(6) -0.0179(6)
O5 0.0540(9) 0.0547(8) 0.0807(10) 0.0149(7) -0.0373(7) -0.0169(7)
N1 0.0321(8) 0.0337(7) 0.0507(8) 0.0042(6) -0.0074(6) -0.0116(6)
C1 0.0285(8) 0.0375(9) 0.0509(9) -0.0003(7) -0.0084(6) -0.0088(7)
C2 0.0291(8) 0.0366(9) 0.0492(9) 0.0035(7) -0.0093(7) -0.0108(7)
C3 0.0461(10) 0.0475(10) 0.0519(10) 0.0072(7) -0.0138(7) -0.0143(8)
C4 0.0624(13) 0.0653(13) 0.0508(10) 0.0032(9) -0.0205(9) -0.0181(10)
C5 0.0540(12) 0.0562(12) 0.0638(12) -0.0082(9) -0.0203(9) -0.0176(9)
C6 0.0408(10) 0.0402(9) 0.0602(11) -0.0047(7) -0.0112(7) -0.0143(7)
C7 0.0352(9) 0.0387(9) 0.0480(9) 0.0024(7) -0.0132(7) -0.0089(7)
C8 0.0353(10) 0.0494(11) 0.0589(10) 0.0033(8) -0.0100(7) -0.0077(8)
C9 0.0421(10) 0.0552(12) 0.0577(11) -0.0028(9) -0.0084(8) 0.0044(9)
C10 0.0575(12) 0.0413(10) 0.0618(11) -0.0086(8) -0.0229(9) 0.0034(9)
C11 0.0502(11) 0.0374(9) 0.0650(11) -0.0014(8) -0.0254(9) -0.0063(8)
C12 0.0348(9) 0.0350(9) 0.0519(9) 0.0043(7) -0.0160(7) -0.0058(7)
C13 0.0342(9) 0.0329(8) 0.0503(9) 0.0057(6) -0.0134(7) -0.0117(6)
C14 0.0322(8) 0.0334(8) 0.0506(9) 0.0019(6) -0.0145(6) -0.0077(6)
C15 0.0290(8) 0.0366(9) 0.0487(9) 0.0039(7) -0.0092(6) -0.0066(7)
C16 0.0347(9) 0.0386(9) 0.0551(10) 0.0062(7) -0.0044(7) -0.0130(7)
C17 0.0397(9) 0.0387(9) 0.0466(9) 0.0038(7) -0.0108(7) -0.0146(7)
C18 0.0386(10) 0.0445(10) 0.0836(14) 0.0095(9) -0.0083(9) -0.0149(8)
C19 0.0450(11) 0.0490(12) 0.1106(19) 0.0058(11) -0.0146(11) -0.0077(9)
C20 0.0629(15) 0.0421(11) 0.114(2) 0.0084(11) -0.0391(13) -0.0105(10)
C21 0.0706(15) 0.0461(11) 0.0945(16) 0.0178(10) -0.0379(12) -0.0316(10)
C22 0.0471(10) 0.0459(10) 0.0665(11) 0.0086(8) -0.0193(8) -0.0245(8)
C23 0.0505(14) 0.0714(17) 0.113(2) 0.0177(14) 0.0004(13) -0.0225(12)
C24 0.0552(14) 0.0845(18) 0.1020(19) 0.0277(14) -0.0119(12) -0.0307(13)
C25 0.0641(15) 0.0798(17) 0.0914(17) 0.0364(13) -0.0413(13) -0.0292(12)
C26 0.0669(17) 0.101(2) 0.110(2) 0.0376(17) -0.0493(15) -0.0277(15)

loop_
_geom_angle_atom_site_label_1
_geom_angle_atom_site_label_2
_geom_angle_atom_site_label_3
_geom_angle
O3 P1 O4 115.74(9)
O3 P1 O5 114.63(9)
O4 P1 O5 102.77(8)
O3 P1 C14 113.91(8)
O4 P1 C14 103.10(7)
O5 P1 C14 105.25(8)
C7 O1 C1 115.16(12)
C23 O4 P1 116.06(15)
C25 O5 P1 122.21(16)
C15 N1 C1 125.26(14)
C15 N1 C16 115.60(14)
C1 N1 C16 117.01(14)
O1 C1 N1 106.75(12)
O1 C1 C6 106.44(13)
N1 C1 C6 112.02(14)
O1 C1 C2 109.74(13)
N1 C1 C2 111.68(14)
C6 C1 C2 110.00(14)
C13 C2 C1 107.31(13)
C13 C2 C3 114.64(14)
C1 C2 C3 110.09(14)
C13 C2 H2 108.2
C1 C2 H2 108.2
C3 C2 H2 108.2
C4 C3 C2 110.91(16)
C4 C3 H3A 109.5
C2 C3 H3A 109.5
C4 C3 H3B 109.5
C2 C3 H3B 109.5
H3A C3 H3B 108.0
C5 C4 C3 110.41(16)
C5 C4 H4A 109.6
C3 C4 H4A 109.6
C5 C4 H4B 109.6
C3 C4 H4B 109.6
H4A C4 H4B 108.1
C4 C5 C6 112.22(16)
C4 C5 H5A 109.2
C6 C5 H5A 109.2
C4 C5 H5B 109.1
C6 C5 H5B 109.2
H5A C5 H5B 107.9
C1 C6 C5 111.89(16)
C1 C6 H6A 109.2
C5 C6 H6A 109.2
C1 C6 H6B 109.2
C5 C6 H6B 109.2
H6A C6 H6B 107.9
O1 C7 C8 116.56(16)
O1 C7 C12 122.96(15)
C8 C7 C12 120.47(16)
C9 C8 C7 119.65(19)
C9 C8 H8 120.2
C7 C8 H8 120.2
C10 C9 C8 120.43(17)
C10 C9 H9 119.8
C8 C9 H9 119.8
C9 C10 C11 119.75(17)
C9 C10 H10 120.1
C11 C10 H10 120.1
C10 C11 C12 121.50(19)
C10 C11 H11 119.2
C12 C11 H11 119.3
C11 C12 C7 118.19(16)
C11 C12 C13 121.26(16)
C7 C12 C13 120.52(15)
C2 C13 C12 109.69(13)
C2 C13 C14 108.43(13)
C12 C13 C14 108.42(13)
C2 C13 H13 110.1
C12 C13 H13 110.1
C14 C13 H13 110.1
C15 C14 C13 111.84(14)
C15 C14 P1 105.54(11)
C13 C14 P1 116.63(12)
C15 C14 H14 107.5
C13 C14 H14 107.5
P1 C14 H14 107.5
O2 C15 N1 121.91(16)
O2 C15 C14 119.87(16)
N1 C15 C14 118.21(14)
N1 C16 C17 115.21(13)
N1 C16 H16A 108.5
C17 C16 H16A 108.5
N1 C16 H16B 108.5
C17 C16 H16B 108.5
H16A C16 H16B 107.5
C22 C17 C18 118.04(17)
C22 C17 C16 118.00(16)
C18 C17 C16 123.76(16)
C19 C18 C17 120.09(19)
C19 C18 H18 120.0
C17 C18 H18 119.9
C20 C19 C18 121.3(2)
C20 C19 H19 119.3
C18 C19 H19 119.3
C19 C20 C21 119.2(2)
C19 C20 H20 120.4
C21 C20 H20 120.4
C20 C21 C22 119.95(19)
C20 C21 H21 120.0
C22 C21 H21 120.0
C21 C22 C17 121.35(19)
C21 C22 H22 119.3
C17 C22 H22 119.3
C24 C23 O4 111.6(2)
C24 C23 H23A 109.3
O4 C23 H23A 109.3
C24 C23 H23B 109.3
O4 C23 H23B 109.3
H23A C23 H23B 108.0
C23 C24 H24A 109.5
C23 C24 H24B 109.5
H24A C24 H24B 109.5
C23 C24 H24C 109.5
H24A C24 H24C 109.5
H24B C24 H24C 109.5
C26 C25 O5 110.9(2)
C26 C25 H25A 109.4
O5 C25 H25A 109.5
C26 C25 H25B 109.5
O5 C25 H25B 109.4
H25A C25 H25B 108.0
C25 C26 H26A 109.5
C25 C26 H26B 109.5
H26A C26 H26B 109.5
C25 C26 H26C 109.5
H26A C26 H26C 109.5
H26B C26 H26C 109.5

loop_
_geom_bond_atom_site_label_1
_geom_bond_atom_site_label_2
_geom_bond_distance
P1 O3 1.4649(15)
P1 O4 1.5707(14)
P1 O5 1.5728(15)
P1 C14 1.8239(17)
O1 C7 1.369(2)
O1 C1 1.4562(18)
O2 C15 1.222(2)
O4 C23 1.466(3)
O5 C25 1.459(3)
N1 C15 1.366(2)
N1 C1 1.467(2)
N1 C16 1.474(2)
C1 C6 1.518(2)
C1 C2 1.528(2)
C2 C13 1.520(2)
C2 C3 1.528(2)
C2 H2 0.9800
C3 C4 1.529(3)
C3 H3A 0.9700
C3 H3B 0.9700
C4 C5 1.520(3)
C4 H4A 0.9700
C4 H4B 0.9700
C5 C6 1.520(3)
C5 H5A 0.9700
C5 H5B 0.9700
C6 H6A 0.9700
C6 H6B 0.9700
C7 C8 1.398(2)
C7 C12 1.397(3)
C8 C9 1.389(3)
C8 H8 0.9300
C9 C10 1.372(3)
C9 H9 0.9300
C10 C11 1.386(3)
C10 H10 0.9300
C11 C12 1.391(3)
C11 H11 0.9300
C12 C13 1.521(2)
C13 C14 1.535(2)
C13 H13 0.9800
C14 C15 1.520(2)
C14 H14 0.9800
C16 C17 1.513(2)
C16 H16A 0.9700
C16 H16B 0.9700
C17 C22 1.391(2)
C17 C18 1.387(3)
C18 C19 1.384(3)
C18 H18 0.9300
C19 C20 1.366(4)
C19 H19 0.9300
C20 C21 1.380(4)
C20 H20 0.9300
C21 C22 1.376(3)
C21 H21 0.9300
C22 H22 0.9300
C23 C24 1.431(4)
C23 H23A 0.9700
C23 H23B 0.9700
C24 H24A 0.9600
C24 H24B 0.9600
C24 H24C 0.9600
C25 C26 1.446(4)
C25 H25A 0.9700
C25 H25B 0.9700
C26 H26A 0.9600
C26 H26B 0.9600
C26 H26C 0.9600
